data_4064029
loop_
_publ_author_name
'Samanamu, Christian R.'
'Amadoruge, Monika L.'
'Yoder, Claude H.'
'Golen, James A.'
'Moore, Curtis E.'
'Rheingold, Arnold L.'
'Materer, Nicholas F.'
'Weinert, Charles S.'

_publ_section_title
;
 Syntheses, Structures, and Electronic Properties of the Branched
 Oligogermanes (Ph3Ge)3GeH and (Ph3Ge)3GeX (X = Cl, Br, I)&#x2020;
;
_journal_issue 5
_journal_name_full Organometallics
_journal_page_first 1046
_journal_paper_doi 10.1021/om101091c
_journal_volume 30
_journal_year 2011
_chemical_formula_sum 'C78 H75 Cl Ge4'
_chemical_formula_weight 1338.19
_chemical_name_common 'COMPOUND 3b'
_chemical_name_systematic
; 
 ? 
;
_space_group_IT_number 173
_symmetry_cell_setting hexagonal
_symmetry_space_group_name_Hall 'P 6c'
_symmetry_space_group_name_H-M 'P 63'
_atom_sites_solution_hydrogens geom
_atom_sites_solution_primary direct
_atom_sites_solution_secondary difmap
_audit_creation_method SHELXL-97
_cell_angle_alpha 90.00
_cell_angle_beta 90.00
_cell_angle_gamma 120.00
_cell_formula_units_Z 2
_cell_length_a 18.6792(14)
_cell_length_b 18.6792(14)
_cell_length_c 9.8740(7)
_cell_measurement_reflns_used 3092
_cell_measurement_temperature 100(2)
_cell_measurement_theta_max 26.40
_cell_measurement_theta_min 2.18
_cell_volume 2983.6(4)
_computing_cell_refinement 'Bruker SAINT'
_computing_data_collection 'Bruker APEX2'
_computing_data_reduction 'Bruker SAINT'
_computing_molecular_graphics 'Bruker SHELXTL'
_computing_publication_material 'Bruker SHELXTL'
_computing_structure_refinement 'SHELXL-97 (Sheldrick, 2008)'
_computing_structure_solution 'SHELXS-97 (Sheldrick, 2008)'
_diffrn_ambient_temperature 100(2)
_diffrn_measured_fraction_theta_full 0.996
_diffrn_measured_fraction_theta_max 0.942
_diffrn_measurement_device_type 'Bruker APEX CCD'
_diffrn_measurement_method '\f and \w scans'
_diffrn_radiation_monochromator graphite
_diffrn_radiation_source 'fine-focus sealed tube'
_diffrn_radiation_type MoK\a
_diffrn_radiation_wavelength 0.71073
_diffrn_reflns_av_R_equivalents 0.0520
_diffrn_reflns_av_sigmaI/netI 0.0747
_diffrn_reflns_limit_h_max 24
_diffrn_reflns_limit_h_min -24
_diffrn_reflns_limit_k_max 23
_diffrn_reflns_limit_k_min -24
_diffrn_reflns_limit_l_max 12
_diffrn_reflns_limit_l_min -12
_diffrn_reflns_number 12563
_diffrn_reflns_theta_full 25.00
_diffrn_reflns_theta_max 28.26
_diffrn_reflns_theta_min 2.18
_exptl_absorpt_coefficient_mu 2.088
_exptl_absorpt_correction_T_max 0.8029
_exptl_absorpt_correction_T_min 0.6129
_exptl_absorpt_correction_type multi-scan
_exptl_absorpt_process_details SADABS
_exptl_crystal_colour colourless
_exptl_crystal_density_diffrn 1.490
_exptl_crystal_density_method 'not measured'
_exptl_crystal_description Block
_exptl_crystal_F_000 1376
_exptl_crystal_size_max 0.26
_exptl_crystal_size_mid 0.19
_exptl_crystal_size_min 0.11
_refine_diff_density_max 0.653
_refine_diff_density_min -0.710
_refine_diff_density_rms 0.111
_refine_ls_abs_structure_details 'Flack H D (1983), Acta Cryst. A39, 876-881'
_refine_ls_abs_structure_Flack 0.032(17)
_refine_ls_extinction_coef 0.0002(3)
_refine_ls_extinction_expression Fc^*^=kFc[1+0.001xFc^2^\l^3^/sin(2\q)]^-1/4^
_refine_ls_extinction_method SHELXL
_refine_ls_goodness_of_fit_ref 1.047
_refine_ls_hydrogen_treatment constr
_refine_ls_matrix_type full
_refine_ls_number_parameters 239
_refine_ls_number_reflns 4404
_refine_ls_number_restraints 1
_refine_ls_restrained_S_all 1.047
_refine_ls_R_factor_all 0.0671
_refine_ls_R_factor_gt 0.0487
_refine_ls_shift/su_max 0.000
_refine_ls_shift/su_mean 0.000
_refine_ls_structure_factor_coef Fsqd
_refine_ls_weighting_details 'calc w=1/[\s^2^(Fo^2^)+(0.0560P)^2^+0.0000P] where P=(Fo^2^+2Fc^2^)/3'
_refine_ls_weighting_scheme calc
_refine_ls_wR_factor_gt 0.1061
_refine_ls_wR_factor_ref 0.1173
_reflns_number_gt 3608
_reflns_number_total 4404
_reflns_threshold_expression >2sigma(I)
_cod_data_source_file om101091c_si_002.cif
_cod_data_source_block wein72
_cod_depositor_comments
;
The following automatic conversions were performed:

'_symmetry_cell_setting' value 'Hexagonal' changed to 'hexagonal'
according to /home/saulius/struct/CIF-dictionaries/cif_core.dic
dictionary named 'cif_core.dic' version 2.4.1 from 2010-06-29.

Automatic conversion script
Id: cif_fix_values 1715 2011-07-08 13:25:40Z adriana 
;
_cod_original_sg_symbol_H-M P6(3)
_cod_database_code 4064029

loop_
_symmetry_equiv_pos_as_xyz
'x, y, z'
'x-y, x, z+1/2'
'y, -x+y, z+1/2'
'-y, x-y, z'
'-x+y, -x, z'
'-x, -y, z+1/2'

loop_
_atom_site_label
_atom_site_type_symbol
_atom_site_fract_x
_atom_site_fract_y
_atom_site_fract_z
_atom_site_U_iso_or_equiv
_atom_site_adp_type
_atom_site_occupancy
_atom_site_symmetry_multiplicity
_atom_site_calc_flag
_atom_site_refinement_flags
Ge1 Ge 0.3333 0.6667 0.57815(8) 0.0197(2) Uani 1 3 d S
Ge2 Ge 0.23741(3) 0.51942(3) 0.52720(6) 0.01936(14) Uani 1 1 d .
Cl1 Cl 0.3333 0.6667 0.8025(2) 0.0299(6) Uani 1 3 d S
C1 C 0.1265(3) 0.4863(3) 0.5975(5) 0.0229(10) Uani 1 1 d .
C2 C 0.1156(3) 0.5042(3) 0.7293(5) 0.0274(12) Uani 1 1 d .
H2 H 0.1622 0.5366 0.7852 0.033 Uiso 1 1 calc R
C3 C 0.0363(4) 0.4747(4) 0.7796(6) 0.0389(15) Uani 1 1 d .
H3 H 0.0285 0.4880 0.8693 0.047 Uiso 1 1 calc R
C4 C -0.0311(4) 0.4262(4) 0.6989(7) 0.0388(14) Uani 1 1 d .
H4 H -0.0854 0.4052 0.7335 0.047 Uiso 1 1 calc R
C5 C -0.0198(3) 0.4081(4) 0.5680(6) 0.0389(14) Uani 1 1 d .
H5 H -0.0664 0.3746 0.5126 0.047 Uiso 1 1 calc R
C6 C 0.0585(3) 0.4382(3) 0.5175(7) 0.0284(11) Uani 1 1 d .
H6 H 0.0659 0.4258 0.4270 0.034 Uiso 1 1 calc R
C7 C 0.2695(3) 0.4436(3) 0.6071(5) 0.0259(12) Uani 1 1 d .
C8 C 0.2166(4) 0.3847(3) 0.7033(6) 0.0342(13) Uani 1 1 d .
H8 H 0.1686 0.3855 0.7335 0.041 Uiso 1 1 calc R
C9 C 0.2340(5) 0.3263(4) 0.7537(6) 0.0460(17) Uani 1 1 d .
H9 H 0.1977 0.2863 0.8169 0.055 Uiso 1 1 calc R
C10 C 0.3055(4) 0.3260(4) 0.7113(7) 0.0467(17) Uani 1 1 d .
H10 H 0.3180 0.2862 0.7466 0.056 Uiso 1 1 calc R
C11 C 0.3565(4) 0.3824(4) 0.6200(7) 0.0451(17) Uani 1 1 d .
H11 H 0.4048 0.3818 0.5919 0.054 Uiso 1 1 calc R
C12 C 0.3399(3) 0.4416(3) 0.5662(6) 0.0330(13) Uani 1 1 d .
H12 H 0.3765 0.4805 0.5017 0.040 Uiso 1 1 calc R
C13 C 0.2269(3) 0.5014(3) 0.3322(5) 0.0211(11) Uani 1 1 d .
C14 C 0.2219(3) 0.4305(4) 0.2737(5) 0.0288(12) Uani 1 1 d .
H14 H 0.2248 0.3905 0.3294 0.035 Uiso 1 1 calc R
C15 C 0.2128(4) 0.4187(4) 0.1351(6) 0.0375(15) Uani 1 1 d .
H15 H 0.2085 0.3700 0.0970 0.045 Uiso 1 1 calc R
C16 C 0.2098(3) 0.4754(4) 0.0520(5) 0.0385(15) Uani 1 1 d .
H16 H 0.2046 0.4665 -0.0431 0.046 Uiso 1 1 calc R
C17 C 0.2145(3) 0.5468(4) 0.1071(6) 0.0353(14) Uani 1 1 d .
H17 H 0.2120 0.5863 0.0499 0.042 Uiso 1 1 calc R
C18 C 0.2227(3) 0.5588(3) 0.2455(5) 0.0283(12) Uani 1 1 d .
H18 H 0.2256 0.6070 0.2829 0.034 Uiso 1 1 calc R
C1S C 0.1583(8) 0.0532(7) 0.8998(10) 0.192(9) Uani 1 1 d G
H1S H 0.1385 0.0678 0.9776 0.230 Uiso 1 1 calc R
C2S C 0.1359(5) 0.0652(6) 0.7712(14) 0.129(6) Uani 1 1 d G
H2S H 0.1008 0.0881 0.7611 0.155 Uiso 1 1 calc R
C3S C 0.1648(8) 0.0437(6) 0.6574(9) 0.160(7) Uani 1 1 d G
H3S H 0.1495 0.0520 0.5695 0.192 Uiso 1 1 calc R
C4S C 0.2161(7) 0.0102(6) 0.6721(13) 0.207(11) Uani 1 1 d G
H4S H 0.2359 -0.0044 0.5943 0.248 Uiso 1 1 calc R
C5S C 0.2385(4) -0.0018(4) 0.8007(18) 0.113(5) Uani 1 1 d G
H5S H 0.2736 -0.0247 0.8108 0.136 Uiso 1 1 calc R
C6S C 0.2096(8) 0.0196(6) 0.9145(11) 0.235(12) Uani 1 1 d G
H6S H 0.2249 0.0114 1.0024 0.282 Uiso 1 1 calc R
C7S C 0.0661(3) 0.0094(3) 0.4985(6) 0.0329(14) Uani 1 1 d .
H7S1 H 0.0499 0.0063 0.4023 0.039 Uiso 1 1 calc R
H7S2 H 0.1228 0.0182 0.5057 0.039 Uiso 1 1 calc R
C8S C 0.0108(3) -0.0552(3) 0.5719(6) 0.0307(12) Uani 1 1 d .
H8S1 H 0.0088 -0.0406 0.6677 0.037 Uiso 1 1 calc R
H8S2 H 0.0192 -0.1034 0.5666 0.037 Uiso 1 1 calc R

loop_
_atom_site_aniso_label
_atom_site_aniso_U_11
_atom_site_aniso_U_22
_atom_site_aniso_U_33
_atom_site_aniso_U_23
_atom_site_aniso_U_13
_atom_site_aniso_U_12
Ge1 0.0214(3) 0.0214(3) 0.0163(4) 0.000 0.000 0.01071(14)
Ge2 0.0207(3) 0.0211(3) 0.0165(2) 0.0001(2) 0.0004(2) 0.0106(2)
Cl1 0.0364(9) 0.0364(9) 0.0170(10) 0.000 0.000 0.0182(4)
C1 0.029(3) 0.017(2) 0.024(3) 0.006(2) 0.003(2) 0.013(2)
C2 0.030(3) 0.029(3) 0.024(3) 0.001(2) 0.001(2) 0.015(2)
C3 0.046(4) 0.034(3) 0.034(3) 0.009(3) 0.020(3) 0.018(3)
C4 0.030(3) 0.041(3) 0.048(4) 0.012(3) 0.012(3) 0.020(3)
C5 0.023(3) 0.039(3) 0.049(4) 0.009(3) 0.001(3) 0.012(3)
C6 0.024(2) 0.026(3) 0.029(2) -0.003(3) -0.001(3) 0.009(2)
C7 0.032(3) 0.026(3) 0.025(3) -0.005(2) -0.008(2) 0.017(2)
C8 0.050(4) 0.035(3) 0.027(3) 0.001(2) 0.002(3) 0.028(3)
C9 0.072(5) 0.043(4) 0.035(3) 0.008(3) -0.001(3) 0.038(4)
C10 0.067(5) 0.039(4) 0.047(4) -0.003(3) -0.024(3) 0.036(4)
C11 0.034(4) 0.038(4) 0.074(5) -0.017(3) -0.021(3) 0.026(3)
C12 0.027(3) 0.028(3) 0.046(3) -0.004(2) -0.004(2) 0.015(2)
C13 0.018(3) 0.026(3) 0.020(3) 0.002(2) 0.001(2) 0.011(2)
C14 0.026(3) 0.030(3) 0.030(3) -0.007(2) -0.007(2) 0.014(2)
C15 0.033(3) 0.053(4) 0.036(3) -0.012(3) -0.003(2) 0.028(3)
C16 0.037(3) 0.062(4) 0.020(4) -0.010(3) -0.003(2) 0.027(3)
C17 0.033(3) 0.046(4) 0.025(3) 0.005(3) -0.005(2) 0.019(3)
C18 0.034(3) 0.026(3) 0.023(3) -0.001(2) -0.006(2) 0.013(3)
C1S 0.26(2) 0.21(2) 0.089(12) -0.052(11) -0.040(12) 0.101(18)
C2S 0.088(9) 0.120(11) 0.205(18) -0.042(11) -0.029(10) 0.073(8)
C3S 0.24(2) 0.162(15) 0.118(13) -0.024(9) -0.022(11) 0.131(15)
C4S 0.28(2) 0.151(15) 0.24(2) 0.062(14) 0.18(2) 0.149(16)
C5S 0.030(5) 0.053(6) 0.235(16) -0.007(8) -0.014(7) 0.005(4)
C6S 0.37(3) 0.27(3) 0.155(18) -0.091(16) -0.149(19) 0.23(3)
C7S 0.030(3) 0.026(3) 0.042(4) -0.001(2) -0.002(2) 0.013(2)
C8S 0.030(3) 0.024(3) 0.036(3) -0.002(2) -0.003(2) 0.012(2)

loop_
_atom_type_symbol
_atom_type_description
_atom_type_scat_dispersion_real
_atom_type_scat_dispersion_imag
_atom_type_scat_source
C C 0.0033 0.0016 'International Tables Vol C Tables 4.2.6.8 and 6.1.1.4'
H H 0.0000 0.0000 'International Tables Vol C Tables 4.2.6.8 and 6.1.1.4'
Cl Cl 0.1484 0.1585 'International Tables Vol C Tables 4.2.6.8 and 6.1.1.4'
Ge Ge 0.1547 1.8001 'International Tables Vol C Tables 4.2.6.8 and 6.1.1.4'

loop_
_geom_angle_atom_site_label_1
_geom_angle_atom_site_label_2
_geom_angle_atom_site_label_3
_geom_angle
_geom_angle_site_symmetry_1
_geom_angle_site_symmetry_3
Cl1 Ge1 Ge2 101.75(2) . 5_565
Cl1 Ge1 Ge2 101.75(2) . .
Ge2 Ge1 Ge2 115.962(16) 5_565 .
Cl1 Ge1 Ge2 101.75(2) . 4_665
Ge2 Ge1 Ge2 115.962(16) 5_565 4_665
Ge2 Ge1 Ge2 115.962(16) . 4_665
C13 Ge2 C7 108.3(2) . .
C13 Ge2 C1 107.1(2) . .
C7 Ge2 C1 106.5(2) . .
C13 Ge2 Ge1 110.36(15) . .
C7 Ge2 Ge1 114.17(16) . .
C1 Ge2 Ge1 110.01(15) . .
C6 C1 C2 119.7(5) . .
C6 C1 Ge2 119.0(4) . .
C2 C1 Ge2 121.0(4) . .
C1 C2 C3 119.9(5) . .
C1 C2 H2 120.1 . .
C3 C2 H2 120.1 . .
C4 C3 C2 119.7(6) . .
C4 C3 H3 120.1 . .
C2 C3 H3 120.1 . .
C3 C4 C5 120.2(5) . .
C3 C4 H4 119.9 . .
C5 C4 H4 119.9 . .
C6 C5 C4 120.1(6) . .
C6 C5 H5 119.9 . .
C4 C5 H5 119.9 . .
C5 C6 C1 120.4(6) . .
C5 C6 H6 119.8 . .
C1 C6 H6 119.8 . .
C12 C7 C8 118.4(5) . .
C12 C7 Ge2 122.4(4) . .
C8 C7 Ge2 119.0(4) . .
C9 C8 C7 120.5(6) . .
C9 C8 H8 119.8 . .
C7 C8 H8 119.8 . .
C8 C9 C10 119.9(6) . .
C8 C9 H9 120.0 . .
C10 C9 H9 120.0 . .
C11 C10 C9 119.8(6) . .
C11 C10 H10 120.1 . .
C9 C10 H10 120.1 . .
C10 C11 C12 121.6(6) . .
C10 C11 H11 119.2 . .
C12 C11 H11 119.2 . .
C11 C12 C7 119.8(6) . .
C11 C12 H12 120.1 . .
C7 C12 H12 120.1 . .
C18 C13 C14 117.8(5) . .
C18 C13 Ge2 120.7(4) . .
C14 C13 Ge2 121.5(4) . .
C15 C14 C13 120.1(6) . .
C15 C14 H14 120.0 . .
C13 C14 H14 120.0 . .
C16 C15 C14 121.5(6) . .
C16 C15 H15 119.3 . .
C14 C15 H15 119.3 . .
C15 C16 C17 119.9(5) . .
C15 C16 H16 120.0 . .
C17 C16 H16 120.0 . .
C18 C17 C16 119.2(6) . .
C18 C17 H17 120.4 . .
C16 C17 H17 120.4 . .
C17 C18 C13 121.6(6) . .
C17 C18 H18 119.2 . .
C13 C18 H18 119.2 . .
C2S C1S C6S 120.0 . .
C2S C1S H1S 120.0 . .
C6S C1S H1S 120.0 . .
C3S C2S C1S 120.0 . .
C3S C2S H2S 120.0 . .
C1S C2S H2S 120.0 . .
C4S C3S C2S 120.0 . .
C4S C3S H3S 120.0 . .
C2S C3S H3S 120.0 . .
C3S C4S C5S 120.0 . .
C3S C4S H4S 120.0 . .
C5S C4S H4S 120.0 . .
C6S C5S C4S 120.0 . .
C6S C5S H5S 120.0 . .
C4S C5S H5S 120.0 . .
C5S C6S C1S 120.0 . .
C5S C6S H6S 120.0 . .
C1S C6S H6S 120.0 . .
C8S C7S C8S 93.5(6) . 4
C8S C7S C7S 43.2(4) . 5
C8S C7S C7S 89.0(3) 4 5
C8S C7S C7S 90.0(3) . 4
C8S C7S C7S 41.9(3) 4 4
C7S C7S C7S 60.000(1) 5 4
C8S C7S H7S1 113.0 . .
C8S C7S H7S1 113.0 4 .
C7S C7S H7S1 75.5 5 .
C7S C7S H7S1 76.3 4 .
C8S C7S H7S2 113.0 . .
C8S C7S H7S2 113.0 4 .
C7S C7S H7S2 150.5 5 .
C7S C7S H7S2 149.0 4 .
H7S1 C7S H7S2 110.4 . .
C7S C8S C7S 94.9(6) . 5
C7S C8S C8S 43.9(4) . 4
C7S C8S C8S 90.0(3) 5 4
C7S C8S C8S 91.0(3) . 5
C7S C8S C8S 42.5(3) 5 5
C8S C8S C8S 60.000(1) 4 5
C7S C8S H8S1 112.8 . .
C7S C8S H8S1 112.8 5 .
C8S C8S H8S1 74.8 4 .
C8S C8S H8S1 75.6 5 .
C7S C8S H8S2 112.8 . .
C7S C8S H8S2 112.8 5 .
C8S C8S H8S2 150.7 4 .
C8S C8S H8S2 149.1 5 .
H8S1 C8S H8S2 110.2 . .

loop_
_geom_bond_atom_site_label_1
_geom_bond_atom_site_label_2
_geom_bond_distance
_geom_bond_site_symmetry_2
Ge1 Cl1 2.215(2) .
Ge1 Ge2 2.4699(5) 5_565
Ge1 Ge2 2.4699(5) .
Ge1 Ge2 2.4699(5) 4_665
Ge2 C13 1.947(5) .
Ge2 C7 1.959(5) .
Ge2 C1 1.968(5) .
C1 C6 1.380(7) .
C1 C2 1.385(7) .
C2 C3 1.389(8) .
C2 H2 0.9500 .
C3 C4 1.378(9) .
C3 H3 0.9500 .
C4 C5 1.379(9) .
C4 H4 0.9500 .
C5 C6 1.371(7) .
C5 H5 0.9500 .
C6 H6 0.9500 .
C7 C12 1.394(7) .
C7 C8 1.415(8) .
C8 C9 1.380(8) .
C8 H8 0.9500 .
C9 C10 1.401(9) .
C9 H9 0.9500 .
C10 C11 1.352(9) .
C10 H10 0.9500 .
C11 C12 1.394(8) .
C11 H11 0.9500 .
C12 H12 0.9500 .
C13 C18 1.404(7) .
C13 C14 1.407(7) .
C14 C15 1.383(7) .
C14 H14 0.9500 .
C15 C16 1.362(8) .
C15 H15 0.9500 .
C16 C17 1.402(9) .
C16 H16 0.9500 .
C17 C18 1.382(7) .
C17 H17 0.9500 .
C18 H18 0.9500 .
C1S C2S 1.3900 .
C1S C6S 1.3900 .
C1S H1S 0.9500 .
C2S C3S 1.3900 .
C2S H2S 0.9500 .
C3S C4S 1.3900 .
C3S H3S 0.9500 .
C4S C5S 1.3900 .
C4S H4S 0.9500 .
C5S C6S 1.3900 .
C5S H5S 0.9500 .
C6S H6S 0.9500 .
C7S C8S 1.342(7) .
C7S C8S 1.378(7) 4
C7S C7S 2.004(10) 5
C7S C7S 2.004(10) 4
C7S H7S1 0.9900 .
C7S H7S2 0.9900 .
C8S C7S 1.378(7) 5
C8S C8S 1.981(9) 4
C8S C8S 1.981(9) 5
C8S H8S1 0.9900 .
C8S H8S2 0.9900 .
